data_2225844
loop_
_publ_author_name
'Suchetan, P. A.'
'Gowda, B. Thimme'
'Foro, Sabine'
'Fuess, Hartmut'

_publ_section_title
;
 2,2,2-Tribromo-<i>N</i>-(3-chlorophenyl)acetamide
;
_journal_coeditor_code FL2301
_journal_issue 5
_journal_name_full 'Acta Crystallographica Section E'
_journal_page_first o1140
_journal_paper_doi 10.1107/S160053681001411X
_journal_volume 66
_journal_year 2010
_chemical_formula_iupac 'C8 H5 Br3 Cl N O'
_chemical_formula_moiety 'C8 H5 Br3 Cl N O'
_chemical_formula_sum 'C8 H5 Br3 Cl N O'
_chemical_formula_weight 406.31
_chemical_name_systematic
;
2,2,2-Tribromo-<i>N</i>-(3-chlorophenyl)acetamide
;
_space_group_IT_number 61
_symmetry_cell_setting orthorhombic
_symmetry_space_group_name_Hall '-P 2ac 2ab'
_symmetry_space_group_name_H-M 'P b c a'
_atom_sites_solution_hydrogens geom
_atom_sites_solution_primary direct
_atom_sites_solution_secondary difmap
_audit_creation_method SHELXL-97
_cell_angle_alpha 90.00
_cell_angle_beta 90.00
_cell_angle_gamma 90.00
_cell_formula_units_Z 8
_cell_length_a 12.8030(10)
_cell_length_b 9.1460(10)
_cell_length_c 20.221(3)
_cell_measurement_reflns_used 25
_cell_measurement_temperature 299(2)
_cell_measurement_theta_max 20.48
_cell_measurement_theta_min 4.38
_cell_volume 2367.8(5)
_computing_cell_refinement 'CAD-4-PC (Enraf--Nonius, 1996)'
_computing_data_collection 'CAD-4-PC (Enraf--Nonius, 1996)'
_computing_data_reduction 'REDU4 (Stoe & Cie, 1987)'
_computing_molecular_graphics 'PLATON (Spek, 2009)'
_computing_publication_material 'SHELXL97 (Sheldrick, 2008)'
_computing_structure_refinement 'SHELXL97 (Sheldrick, 2008)'
_computing_structure_solution 'SHELXS97 (Sheldrick, 2008)'
_diffrn_ambient_temperature 299(2)
_diffrn_measured_fraction_theta_full 1.000
_diffrn_measured_fraction_theta_max 1.000
_diffrn_measurement_device_type 'Enraf--Nonius CAD-4'
_diffrn_measurement_method \w/2\q
_diffrn_radiation_monochromator graphite
_diffrn_radiation_source 'fine-focus sealed tube'
_diffrn_radiation_type CuK\a
_diffrn_radiation_wavelength 1.54180
_diffrn_reflns_av_R_equivalents 0.1097
_diffrn_reflns_av_sigmaI/netI 0.0952
_diffrn_reflns_limit_h_max 11
_diffrn_reflns_limit_h_min -15
_diffrn_reflns_limit_k_max 0
_diffrn_reflns_limit_k_min -10
_diffrn_reflns_limit_l_max 0
_diffrn_reflns_limit_l_min -24
_diffrn_reflns_number 3870
_diffrn_reflns_theta_full 66.98
_diffrn_reflns_theta_max 66.98
_diffrn_reflns_theta_min 4.37
_diffrn_standards_decay_% 1.5
_diffrn_standards_interval_time 120
_diffrn_standards_number 3
_exptl_absorpt_coefficient_mu 14.474
_exptl_absorpt_correction_T_max 0.1225
_exptl_absorpt_correction_T_min 0.0485
_exptl_absorpt_correction_type psi-scan
_exptl_absorpt_process_details '(North <i>et al.</i>,  1968)'
_exptl_crystal_colour colourless
_exptl_crystal_density_diffrn 2.280
_exptl_crystal_density_method 'not measured'
_exptl_crystal_description rod
_exptl_crystal_F_000 1520
_exptl_crystal_size_max 0.53
_exptl_crystal_size_mid 0.33
_exptl_crystal_size_min 0.25
_refine_diff_density_max 2.065
_refine_diff_density_min -1.564
_refine_ls_extinction_method none
_refine_ls_goodness_of_fit_ref 1.585
_refine_ls_hydrogen_treatment constr
_refine_ls_matrix_type full
_refine_ls_number_parameters 127
_refine_ls_number_reflns 2114
_refine_ls_number_restraints 0
_refine_ls_restrained_S_all 1.585
_refine_ls_R_factor_all 0.1253
_refine_ls_R_factor_gt 0.0858
_refine_ls_shift/su_max 0.006
_refine_ls_shift/su_mean 0.001
_refine_ls_structure_factor_coef Fsqd
_refine_ls_weighting_details 'calc w=1/[\s^2^(Fo^2^)+(0.2000P)^2^+0.0000P] where P=(Fo^2^+2Fc^2^)/3'
_refine_ls_weighting_scheme calc
_refine_ls_wR_factor_gt 0.2899
_refine_ls_wR_factor_ref 0.3871
_reflns_number_gt 1646
_reflns_number_total 2114
_reflns_threshold_expression I>2sigma(I)
_cod_data_source_file fl2301.cif
_cod_data_source_block I
_cod_database_code 2225844
_cod_database_fobs_code 2225844

loop_
_symmetry_equiv_pos_as_xyz
'x, y, z'
'-x+1/2, -y, z+1/2'
'x+1/2, -y+1/2, -z'
'-x, y+1/2, -z+1/2'
'-x, -y, -z'
'x-1/2, y, -z-1/2'
'-x-1/2, y-1/2, z'
'x, -y-1/2, z-1/2'

loop_
_atom_site_type_symbol
_atom_site_label
_atom_site_fract_x
_atom_site_fract_y
_atom_site_fract_z
_atom_site_U_iso_or_equiv
_atom_site_adp_type
_atom_site_calc_flag
_atom_site_refinement_flags
_atom_site_occupancy
_atom_site_disorder_assembly
_atom_site_disorder_group
C C1 0.8142(8) 0.2739(12) 0.3141(5) 0.042(2) Uani d . 1 . .
C C2 0.7763(8) 0.3768(12) 0.2709(6) 0.043(2) Uani d . 1 . .
H H2 0.7101 0.4167 0.2769 0.051 Uiso calc R 1 . .
C C3 0.8383(13) 0.4204(15) 0.2184(6) 0.057(3) Uani d . 1 . .
C C4 0.9361(13) 0.3617(16) 0.2099(8) 0.071(4) Uani d . 1 . .
H H4 0.9773 0.3902 0.1743 0.085 Uiso calc R 1 . .
C C5 0.9715(11) 0.2635(18) 0.2533(9) 0.077(5) Uani d . 1 . .
H H5 1.0374 0.2231 0.2467 0.092 Uiso calc R 1 . .
C C6 0.9141(11) 0.2199(13) 0.3074(8) 0.059(3) Uani d . 1 . .
H H6 0.9419 0.1559 0.3385 0.071 Uiso calc R 1 . .
C C7 0.6833(9) 0.2898(11) 0.4008(5) 0.042(2) Uani d . 1 . .
C C8 0.6221(8) 0.2020(11) 0.4511(6) 0.043(2) Uani d . 1 . .
Br Br1 0.55384(15) 0.04007(19) 0.40907(9) 0.0787(8) Uani d . 1 . .
Br Br2 0.52069(17) 0.31822(18) 0.49631(11) 0.0893(9) Uani d . 1 . .
Br Br3 0.71709(15) 0.1263(3) 0.51772(8) 0.0856(8) Uani d . 1 . .
Cl Cl1 0.7921(4) 0.5505(5) 0.16439(19) 0.0817(13) Uani d . 1 . .
N N1 0.7560(8) 0.2201(11) 0.3684(5) 0.050(2) Uani d . 1 . .
H H1N 0.7701 0.1327 0.3814 0.060 Uiso calc R 1 . .
O O1 0.6555(7) 0.4164(8) 0.3902(4) 0.0494(19) Uani d . 1 . .

loop_
_atom_site_aniso_label
_atom_site_aniso_U_11
_atom_site_aniso_U_22
_atom_site_aniso_U_33
_atom_site_aniso_U_12
_atom_site_aniso_U_13
_atom_site_aniso_U_23
C1 0.032(5) 0.046(5) 0.047(6) -0.008(4) 0.008(4) -0.005(5)
C2 0.036(5) 0.045(5) 0.048(6) -0.006(4) 0.000(4) 0.005(4)
C3 0.069(8) 0.065(7) 0.039(5) -0.018(6) 0.006(5) 0.001(5)
C4 0.082(10) 0.051(7) 0.079(10) -0.009(7) 0.041(8) -0.003(7)
C5 0.045(8) 0.070(9) 0.116(12) -0.003(7) 0.040(8) 0.004(10)
C6 0.060(7) 0.040(5) 0.076(8) 0.003(5) 0.017(6) 0.004(6)
C7 0.044(6) 0.037(5) 0.044(5) -0.002(4) -0.001(4) 0.000(4)
C8 0.032(5) 0.037(5) 0.061(6) 0.006(4) 0.004(5) -0.005(4)
Br1 0.0826(13) 0.0758(12) 0.0776(12) -0.0431(9) 0.0248(8) -0.0149(8)
Br2 0.0953(15) 0.0610(12) 0.1114(16) 0.0226(9) 0.0628(12) 0.0087(9)
Br3 0.0700(12) 0.1248(18) 0.0619(12) 0.0134(10) -0.0027(7) 0.0327(10)
Cl1 0.117(3) 0.079(2) 0.0498(19) -0.006(2) 0.0019(18) 0.0161(16)
N1 0.056(6) 0.041(4) 0.052(5) 0.000(4) 0.016(5) 0.015(4)
O1 0.042(4) 0.037(3) 0.069(5) 0.000(3) 0.008(4) 0.009(3)

loop_
_atom_type_symbol
_atom_type_description
_atom_type_scat_dispersion_real
_atom_type_scat_dispersion_imag
_atom_type_scat_source
C C 0.0181 0.0091 'International Tables Vol C Tables 4.2.6.8 and 6.1.1.4'
H H 0.0000 0.0000 'International Tables Vol C Tables 4.2.6.8 and 6.1.1.4'
Br Br -0.6763 1.2805 'International Tables Vol C Tables 4.2.6.8 and 6.1.1.4'
Cl Cl 0.3639 0.7018 'International Tables Vol C Tables 4.2.6.8 and 6.1.1.4'
N N 0.0311 0.0180 'International Tables Vol C Tables 4.2.6.8 and 6.1.1.4'
O O 0.0492 0.0322 'International Tables Vol C Tables 4.2.6.8 and 6.1.1.4'

loop_
_geom_angle_atom_site_label_1
_geom_angle_atom_site_label_2
_geom_angle_atom_site_label_3
_geom_angle_site_symmetry_1
_geom_angle_site_symmetry_3
_geom_angle
_geom_angle_publ_flag
C2 C1 C6 . . 120.8(10) ?
C2 C1 N1 . . 123.1(10) ?
C6 C1 N1 . . 116.1(11) ?
C1 C2 C3 . . 118.8(11) ?
C1 C2 H2 . . 120.6 ?
C3 C2 H2 . . 120.6 ?
C4 C3 C2 . . 120.4(13) ?
C4 C3 Cl1 . . 120.3(10) ?
C2 C3 Cl1 . . 119.3(12) ?
C5 C4 C3 . . 119.4(12) ?
C5 C4 H4 . . 120.3 ?
C3 C4 H4 . . 120.3 ?
C4 C5 C6 . . 122.4(14) ?
C4 C5 H5 . . 118.8 ?
C6 C5 H5 . . 118.8 ?
C5 C6 C1 . . 118.0(14) ?
C5 C6 H6 . . 121.0 ?
C1 C6 H6 . . 121.0 ?
O1 C7 N1 . . 125.4(10) ?
O1 C7 C8 . . 117.8(10) ?
N1 C7 C8 . . 116.5(9) ?
C7 C8 Br2 . . 112.2(7) ?
C7 C8 Br1 . . 110.4(8) ?
Br2 C8 Br1 . . 109.4(5) ?
C7 C8 Br3 . . 109.3(7) ?
Br2 C8 Br3 . . 107.0(6) ?
Br1 C8 Br3 . . 108.5(5) ?
C7 N1 C1 . . 126.5(10) ?
C7 N1 H1N . . 116.8 ?
C1 N1 H1N . . 116.8 ?

loop_
_geom_bond_atom_site_label_1
_geom_bond_atom_site_label_2
_geom_bond_site_symmetry_2
_geom_bond_distance
_geom_bond_publ_flag
C1 C2 . 1.372(16) ?
C1 C6 . 1.378(17) ?
C1 N1 . 1.416(13) ?
C2 C3 . 1.385(16) ?
C2 H2 . 0.9300 ?
C3 C4 . 1.37(2) ?
C3 Cl1 . 1.720(15) ?
C4 C5 . 1.33(2) ?
C4 H4 . 0.9300 ?
C5 C6 . 1.377(18) ?
C5 H5 . 0.9300 ?
C6 H6 . 0.9300 ?
C7 O1 . 1.229(14) ?
C7 N1 . 1.305(16) ?
C7 C8 . 1.515(15) ?
C8 Br2 . 1.911(10) ?
C8 Br1 . 1.918(11) ?
C8 Br3 . 1.943(11) ?
N1 H1N . 0.8600 ?

loop_
_geom_hbond_atom_site_label_D
_geom_hbond_atom_site_label_H
_geom_hbond_atom_site_label_A
_geom_hbond_site_symmetry_A
_geom_hbond_distance_DH
_geom_hbond_distance_HA
_geom_hbond_distance_DA
_geom_hbond_angle_DHA
N1 H1N O1 7_755 0.86 2.20 3.032(13) 161.7
N1 H1N Br3 . 0.86 2.84 3.177(9) 105.4

loop_
_geom_torsion_atom_site_label_1
_geom_torsion_atom_site_label_2
_geom_torsion_atom_site_label_3
_geom_torsion_atom_site_label_4
_geom_torsion_site_symmetry_1
_geom_torsion_site_symmetry_2
_geom_torsion_site_symmetry_3
_geom_torsion_site_symmetry_4
_geom_torsion
_geom_torsion_publ_flag
C6 C1 C2 C3 . . . . 3.2(17) ?
N1 C1 C2 C3 . . . . -178.6(11) ?
C1 C2 C3 C4 . . . . -0.3(19) ?
C1 C2 C3 Cl1 . . . . -179.4(9) ?
C2 C3 C4 C5 . . . . -1(2) ?
Cl1 C3 C4 C5 . . . . 178.3(13) ?
C3 C4 C5 C6 . . . . -1(3) ?
C4 C5 C6 C1 . . . . 4(2) ?
C2 C1 C6 C5 . . . . -5(2) ?
N1 C1 C6 C5 . . . . 176.7(13) ?
O1 C7 C8 Br2 . . . . -6.9(13) ?
N1 C7 C8 Br2 . . . . 178.6(9) ?
O1 C7 C8 Br1 . . . . 115.4(10) ?
N1 C7 C8 Br1 . . . . -59.1(12) ?
O1 C7 C8 Br3 . . . . -125.4(9) ?
N1 C7 C8 Br3 . . . . 60.1(12) ?
O1 C7 N1 C1 . . . . -2(2) ?
C8 C7 N1 C1 . . . . 171.9(11) ?
C2 C1 N1 C7 . . . . -28.2(19) ?
C6 C1 N1 C7 . . . . 150.0(13) ?

loop_
_cod_related_entry_id
_cod_related_entry_database
_cod_related_entry_code
1 ChemSpider 12211009
